data_7206370
loop_
_publ_author_name
'Nesterov, Dmytro S.'
'Graiff, Claudia'
'Tiripicchio, Antonio'
'Pombeiro, Armando J. L.'

_publ_section_title
;
 Direct synthesis and crystal structure of a new pentanuclear
 heterotrimetallic Cu/Co/Ni complex with 2-(dimethylamino)ethanol.
 Discussion of possible &#x201C;butterfly-like&#x201D; molecular
 structure types
;
_journal_issue 17
_journal_name_full CrystEngComm
_journal_page_first 5348
_journal_paper_doi 10.1039/c1ce05049d
_journal_volume 13
_journal_year 2011
_chemical_formula_sum 'C24 H60 Cl4 Co Cu2 N6 Ni2 O6'
_chemical_formula_weight 974.01
_chemical_name_systematic
;
?
;
_space_group_IT_number 61
_symmetry_cell_setting orthorhombic
_symmetry_space_group_name_Hall '-P 2ac 2ab'
_symmetry_space_group_name_H-M 'P b c a'
_atom_sites_solution_hydrogens geom
_atom_sites_solution_primary direct
_atom_sites_solution_secondary difmap
_audit_creation_method SHELXL-97
_cell_angle_alpha 90.00
_cell_angle_beta 90.00
_cell_angle_gamma 90.00
_cell_formula_units_Z 4
_cell_length_a 10.9611(13)
_cell_length_b 16.2605(18)
_cell_length_c 21.915(3)
_cell_measurement_reflns_used 999
_cell_measurement_temperature 273(2)
_cell_measurement_theta_max 27
_cell_measurement_theta_min 2
_cell_volume 3906.0(8)
_computing_structure_refinement 'SHELXL-97 (Sheldrick, 1997)'
_computing_structure_solution 'SHELXS-97 (Sheldrick, 1990)'
_diffrn_ambient_temperature 273(2)
_diffrn_measured_fraction_theta_full 0.997
_diffrn_measured_fraction_theta_max 0.997
_diffrn_measurement_device_type 'BRUKER SMART 1000'
_diffrn_measurement_method 'omega scan'
_diffrn_radiation_monochromator graphite
_diffrn_radiation_source 'fine-focus sealed tube'
_diffrn_radiation_type MoK\a
_diffrn_radiation_wavelength 0.71073
_diffrn_reflns_av_R_equivalents 0.0372
_diffrn_reflns_av_sigmaI/netI 0.0212
_diffrn_reflns_limit_h_max 14
_diffrn_reflns_limit_h_min -14
_diffrn_reflns_limit_k_max 21
_diffrn_reflns_limit_k_min -21
_diffrn_reflns_limit_l_max 28
_diffrn_reflns_limit_l_min -28
_diffrn_reflns_number 43277
_diffrn_reflns_theta_full 27.51
_diffrn_reflns_theta_max 27.51
_diffrn_reflns_theta_min 1.86
_diffrn_standards_decay_% 'no decay'
_exptl_absorpt_coefficient_mu 2.749
_exptl_absorpt_correction_T_max 1
_exptl_absorpt_correction_T_min 0.753
_exptl_absorpt_correction_type empirical
_exptl_absorpt_process_details 'BRUKER SADABS'
_exptl_crystal_colour 'dark green'
_exptl_crystal_density_diffrn 1.656
_exptl_crystal_density_method 'not measured'
_exptl_crystal_description prismatic
_exptl_crystal_F_000 2012
_exptl_crystal_size_max 0.11
_exptl_crystal_size_mid 0.10
_exptl_crystal_size_min 0.08
_refine_diff_density_max 0.769
_refine_diff_density_min -0.374
_refine_diff_density_rms 0.066
_refine_ls_extinction_method none
_refine_ls_goodness_of_fit_ref 0.948
_refine_ls_hydrogen_treatment constr
_refine_ls_matrix_type full
_refine_ls_number_parameters 232
_refine_ls_number_reflns 4484
_refine_ls_number_restraints 0
_refine_ls_restrained_S_all 0.948
_refine_ls_R_factor_all 0.0401
_refine_ls_R_factor_gt 0.0276
_refine_ls_shift/su_max 0.001
_refine_ls_shift/su_mean 0.000
_refine_ls_structure_factor_coef Fsqd
_refine_ls_weighting_details 'calc w=1/[\s2^(Fo2^)+(0.0542P)2^+0.9439P] where P=(Fo2^+2Fc2^)/3'
_refine_ls_weighting_scheme calc
_refine_ls_wR_factor_gt 0.0770
_refine_ls_wR_factor_ref 0.0829
_reflns_number_gt 3539
_reflns_number_total 4484
_reflns_threshold_expression >2sigma(I)
_cod_data_source_file c1ce05049d.txt
_cod_data_source_block H176
_cod_original_sg_symbol_H-M Pbca
_cod_database_code 7206370

loop_
_symmetry_equiv_pos_as_xyz
'x, y, z'
'-x+1/2, -y, z+1/2'
'-x, y+1/2, -z+1/2'
'x+1/2, -y+1/2, -z'
'-x, -y, -z'
'x-1/2, y, -z-1/2'
'x, -y-1/2, z-1/2'
'-x-1/2, y-1/2, z'

loop_
_atom_site_label
_atom_site_type_symbol
_atom_site_fract_x
_atom_site_fract_y
_atom_site_fract_z
_atom_site_U_iso_or_equiv
_atom_site_adp_type
_atom_site_occupancy
_atom_site_symmetry_multiplicity
_atom_site_calc_flag
_atom_site_refinement_flags
_atom_site_disorder_assembly
_atom_site_disorder_group
C1 C 0.7315(3) 0.07102(16) 0.34587(12) 0.0434(6) Uani 1 1 d . . .
H1A H 0.8175 0.0664 0.3360 0.052 Uiso 1 1 calc R . .
H1B H 0.6850 0.0611 0.3089 0.052 Uiso 1 1 calc R . .
C2 C 0.6982(3) 0.00849(16) 0.39332(12) 0.0417(6) Uani 1 1 d . A .
H2A H 0.7034 -0.0463 0.3761 0.050 Uiso 1 1 calc R . .
H2B H 0.7547 0.0119 0.4273 0.050 Uiso 1 1 calc R . .
C3 C 0.7087(3) 0.21392(19) 0.31807(15) 0.0656(9) Uani 1 1 d . . .
H3A H 0.6518 0.1973 0.2872 0.098 Uiso 1 1 calc R . .
H3B H 0.7895 0.2152 0.3012 0.098 Uiso 1 1 calc R . .
H3C H 0.6875 0.2677 0.3326 0.098 Uiso 1 1 calc R . .
C4 C 0.7936(3) 0.1799(2) 0.41632(16) 0.0629(9) Uani 1 1 d . . .
H4A H 0.7739 0.2341 0.4306 0.094 Uiso 1 1 calc R . .
H4B H 0.8742 0.1800 0.3991 0.094 Uiso 1 1 calc R . .
H4C H 0.7906 0.1419 0.4498 0.094 Uiso 1 1 calc R . .
C5 C 0.2017(3) 0.13455(18) 0.41816(15) 0.0534(8) Uani 1 1 d . . .
H5A H 0.2305 0.1703 0.3858 0.064 Uiso 1 1 calc R . .
H5B H 0.1241 0.1559 0.4323 0.064 Uiso 1 1 calc R . .
C6 C 0.2906(2) 0.13657(16) 0.46930(13) 0.0430(6) Uani 1 1 d . A .
H6A H 0.3087 0.1932 0.4799 0.052 Uiso 1 1 calc R . .
H6B H 0.2556 0.1100 0.5048 0.052 Uiso 1 1 calc R . .
C7 C 0.1113(3) -0.0007(2) 0.43407(18) 0.0666(9) Uani 1 1 d . . .
H7A H 0.1553 -0.0084 0.4715 0.100 Uiso 1 1 calc R . .
H7B H 0.0961 -0.0532 0.4155 0.100 Uiso 1 1 calc R . .
H7C H 0.0351 0.0261 0.4425 0.100 Uiso 1 1 calc R . .
C8 C 0.1162(3) 0.0621(3) 0.33573(15) 0.0706(10) Uani 1 1 d . . .
H8A H 0.1643 0.0953 0.3086 0.106 Uiso 1 1 calc R . .
H8B H 0.0403 0.0893 0.3440 0.106 Uiso 1 1 calc R . .
H8C H 0.1004 0.0098 0.3170 0.106 Uiso 1 1 calc R . .
C91 C 0.4401(5) -0.1575(2) 0.3765(2) 0.0541(10) Uani 0.75 1 d P A 1
H91A H 0.4304 -0.2138 0.3628 0.065 Uiso 0.75 1 calc PR A 1
H91B H 0.5268 -0.1457 0.3780 0.065 Uiso 0.75 1 calc PR A 1
C111 C 0.4656(9) -0.0973(6) 0.2781(3) 0.073(2) Uani 0.75 1 d P A 1
H11A H 0.5421 -0.0746 0.2911 0.110 Uiso 0.75 1 calc PR A 1
H11B H 0.4314 -0.0635 0.2466 0.110 Uiso 0.75 1 calc PR A 1
H11C H 0.4784 -0.1519 0.2627 0.110 Uiso 0.75 1 calc PR A 1
C121 C 0.2636(5) -0.1350(3) 0.3128(2) 0.0705(13) Uani 0.75 1 d P A 1
H12A H 0.2096 -0.1359 0.3472 0.106 Uiso 0.75 1 calc PR A 1
H12B H 0.2755 -0.1900 0.2981 0.106 Uiso 0.75 1 calc PR A 1
H12C H 0.2286 -0.1019 0.2810 0.106 Uiso 0.75 1 calc PR A 1
C92 C 0.3464(10) -0.1638(5) 0.3717(4) 0.034(2) Uani 0.25 1 d P A 2
H92A H 0.3790 -0.2155 0.3569 0.041 Uiso 0.25 1 calc PR A 2
H92B H 0.2581 -0.1684 0.3721 0.041 Uiso 0.25 1 calc PR A 2
C112 C 0.494(3) -0.1048(15) 0.3034(7) 0.081(8) Uani 0.25 1 d P A 2
H11D H 0.5050 -0.0586 0.2766 0.121 Uiso 0.25 1 calc PR A 2
H11E H 0.5007 -0.1549 0.2805 0.121 Uiso 0.25 1 calc PR A 2
H11F H 0.5566 -0.1038 0.3343 0.121 Uiso 0.25 1 calc PR A 2
C122 C 0.2844(13) -0.0960(7) 0.2767(5) 0.054(3) Uani 0.25 1 d P A 2
H12D H 0.2034 -0.0923 0.2932 0.082 Uiso 0.25 1 calc PR A 2
H12E H 0.2910 -0.1445 0.2521 0.082 Uiso 0.25 1 calc PR A 2
H12F H 0.3008 -0.0484 0.2521 0.082 Uiso 0.25 1 calc PR A 2
C10 C 0.3908(4) -0.15001(16) 0.43640(14) 0.0582(9) Uani 1 1 d . . .
H10A H 0.3123 -0.1775 0.4377 0.070 Uiso 1 1 calc R A 1
H10B H 0.4445 -0.1777 0.4650 0.070 Uiso 1 1 calc R A 1
N1 N 0.7048(2) 0.15481(13) 0.36924(10) 0.0408(5) Uani 1 1 d . . .
N2 N 0.18282(19) 0.04972(13) 0.39292(10) 0.0409(5) Uani 1 1 d . . .
N3 N 0.3801(2) -0.10046(13) 0.33088(10) 0.0417(5) Uani 1 1 d . . .
O1 O 0.57809(15) 0.02374(10) 0.41391(7) 0.0328(4) Uani 1 1 d . . .
O2 O 0.39979(14) 0.09573(9) 0.45233(7) 0.0318(3) Uani 1 1 d . . .
O3 O 0.37583(15) -0.06842(9) 0.45486(7) 0.0340(4) Uani 1 1 d . A .
Ni Ni 0.37081(3) 0.008927(18) 0.384454(13) 0.03054(9) Uani 1 1 d . A .
Co Co 0.5000 0.0000 0.5000 0.02656(11) Uani 1 2 d S . .
Cu Cu 0.53900(3) 0.142912(17) 0.409060(14) 0.03422(10) Uani 1 1 d . A .
Cl1 Cl 0.50487(8) 0.27729(4) 0.42488(4) 0.0608(2) Uani 1 1 d . . .
Cl2 Cl 0.41611(7) 0.10277(4) 0.30362(3) 0.04617(17) Uani 1 1 d . . .

loop_
_atom_site_aniso_label
_atom_site_aniso_U_11
_atom_site_aniso_U_22
_atom_site_aniso_U_33
_atom_site_aniso_U_23
_atom_site_aniso_U_13
_atom_site_aniso_U_12
C1 0.0437(14) 0.0473(15) 0.0392(14) -0.0012(12) 0.0091(11) -0.0013(12)
C2 0.0436(15) 0.0397(14) 0.0417(14) 0.0011(11) 0.0077(12) 0.0063(11)
C3 0.083(2) 0.0531(18) 0.061(2) 0.0170(15) 0.0188(18) -0.0103(17)
C4 0.0493(18) 0.074(2) 0.065(2) -0.0173(17) -0.0015(15) -0.0146(16)
C5 0.0465(17) 0.0499(17) 0.064(2) -0.0002(14) -0.0002(14) 0.0146(13)
C6 0.0438(14) 0.0394(14) 0.0459(15) -0.0078(11) 0.0056(12) 0.0076(11)
C7 0.0493(18) 0.073(2) 0.077(2) 0.0173(18) 0.0116(17) -0.0026(15)
C8 0.0454(17) 0.111(3) 0.056(2) 0.013(2) -0.0130(15) 0.0091(18)
C91 0.073(3) 0.0351(19) 0.054(2) -0.0052(17) 0.001(2) -0.0012(19)
C111 0.103(5) 0.072(4) 0.045(4) -0.016(4) 0.036(4) -0.011(3)
C121 0.068(3) 0.074(3) 0.070(3) -0.030(3) -0.013(3) -0.008(2)
C92 0.041(6) 0.021(4) 0.040(5) -0.012(4) -0.001(4) -0.013(4)
C112 0.16(2) 0.044(9) 0.038(10) -0.020(10) 0.040(14) -0.019(11)
C122 0.091(10) 0.037(6) 0.035(6) -0.001(5) -0.035(6) 0.006(6)
C10 0.101(3) 0.0302(14) 0.0432(16) -0.0010(11) -0.0186(17) -0.0022(14)
N1 0.0460(13) 0.0387(11) 0.0377(11) 0.0021(9) 0.0056(10) -0.0081(9)
N2 0.0356(11) 0.0473(13) 0.0399(12) 0.0000(10) -0.0035(9) 0.0014(9)
N3 0.0491(13) 0.0429(12) 0.0330(11) -0.0082(9) 0.0014(10) -0.0054(10)
O1 0.0383(9) 0.0301(8) 0.0300(8) 0.0023(7) 0.0042(7) 0.0034(7)
O2 0.0320(8) 0.0299(8) 0.0334(8) -0.0008(6) -0.0007(7) 0.0024(6)
O3 0.0440(9) 0.0279(8) 0.0301(8) 0.0000(7) -0.0056(7) -0.0049(7)
Ni 0.03442(17) 0.03075(16) 0.02645(16) -0.00028(12) -0.00239(12) 0.00041(12)
Co 0.0318(2) 0.0246(2) 0.0233(2) 0.00064(16) -0.00217(17) -0.00033(16)
Cu 0.03900(18) 0.02813(16) 0.03554(17) 0.00305(12) 0.00071(13) -0.00195(11)
Cl1 0.0707(5) 0.0295(3) 0.0823(6) 0.0030(3) 0.0029(4) 0.0034(3)
Cl2 0.0504(4) 0.0546(4) 0.0335(3) 0.0109(3) -0.0050(3) -0.0036(3)

loop_
_atom_type_symbol
_atom_type_description
_atom_type_scat_dispersion_real
_atom_type_scat_dispersion_imag
_atom_type_scat_source
C C 0.0033 0.0016 'International Tables Vol C Tables 4.2.6.8 and 6.1.1.4'
H H 0.0000 0.0000 'International Tables Vol C Tables 4.2.6.8 and 6.1.1.4'
N N 0.0061 0.0033 'International Tables Vol C Tables 4.2.6.8 and 6.1.1.4'
O O 0.0106 0.0060 'International Tables Vol C Tables 4.2.6.8 and 6.1.1.4'
Co Co 0.3494 0.9721 'International Tables Vol C Tables 4.2.6.8 and 6.1.1.4'
Ni Ni 0.3393 1.1124 'International Tables Vol C Tables 4.2.6.8 and 6.1.1.4'
Cu Cu 0.3201 1.2651 'International Tables Vol C Tables 4.2.6.8 and 6.1.1.4'
Cl Cl 0.1484 0.1585 'International Tables Vol C Tables 4.2.6.8 and 6.1.1.4'

loop_
_geom_angle_atom_site_label_1
_geom_angle_atom_site_label_2
_geom_angle_atom_site_label_3
_geom_angle
_geom_angle_site_symmetry_1
_geom_angle_site_symmetry_3
N1 C1 C2 109.6(2) . .
O1 C2 C1 109.2(2) . .
C6 C5 N2 112.9(2) . .
O2 C6 C5 110.2(2) . .
C10 C91 N3 113.0(3) . .
N3 C92 C10 113.6(6) . .
O3 C10 C91 113.1(3) . .
O3 C10 C92 111.9(4) . .
C91 C10 C92 41.2(4) . .
C4 N1 C3 109.4(2) . .
C4 N1 C1 111.4(2) . .
C3 N1 C1 109.2(2) . .
C4 N1 Cu 108.49(17) . .
C3 N1 Cu 114.5(2) . .
C1 N1 Cu 103.73(15) . .
C7 N2 C8 109.9(2) . .
C7 N2 C5 111.4(3) . .
C8 N2 C5 104.9(2) . .
C7 N2 Ni 113.18(18) . .
C8 N2 Ni 116.21(18) . .
C5 N2 Ni 100.44(16) . .
C112 N3 C92 118.2(11) . .
C112 N3 C121 130.9(9) . .
C92 N3 C121 70.2(5) . .
C112 N3 C111 25.8(10) . .
C92 N3 C111 132.9(6) . .
C121 N3 C111 110.8(4) . .
C112 N3 C91 82.1(10) . .
C92 N3 C91 41.3(4) . .
C121 N3 C91 109.0(3) . .
C111 N3 C91 105.1(4) . .
C112 N3 C122 105.9(11) . .
C92 N3 C122 109.6(7) . .
C121 N3 C122 39.7(5) . .
C111 N3 C122 80.4(7) . .
C91 N3 C122 144.1(5) . .
C112 N3 Ni 108.8(9) . .
C92 N3 Ni 104.3(4) . .
C121 N3 Ni 115.6(2) . .
C111 N3 Ni 115.4(4) . .
C91 N3 Ni 99.65(19) . .
C122 N3 Ni 110.0(4) . .
C2 O1 Cu 110.77(14) . .
C2 O1 Co 129.19(15) . .
Cu O1 Co 97.99(7) . .
C2 O1 Ni 141.88(15) . .
Cu O1 Ni 83.00(6) . .
Co O1 Ni 80.57(6) . .
C6 O2 Cu 127.04(15) . .
C6 O2 Ni 112.17(14) . .
Cu O2 Ni 92.22(7) . .
C6 O2 Co 129.50(15) . .
Cu O2 Co 96.89(6) . .
Ni O2 Co 86.26(6) . .
C10 O3 Ni 112.26(16) . .
C10 O3 Co 125.91(18) . .
Ni O3 Co 92.88(6) . .
O3 Ni O2 82.52(6) . .
O3 Ni N3 84.18(8) . .
O2 Ni N3 162.60(8) . .
O3 Ni N2 98.79(8) . .
O2 Ni N2 82.90(7) . .
N3 Ni N2 110.27(8) . .
O3 Ni O1 80.03(6) . .
O2 Ni O1 65.77(6) . .
N3 Ni O1 100.88(7) . .
N2 Ni O1 148.58(7) . .
O3 Ni Cl2 166.34(5) . .
O2 Ni Cl2 93.74(5) . .
N3 Ni Cl2 96.58(6) . .
N2 Ni Cl2 93.75(6) . .
O1 Ni Cl2 86.44(4) . .
O3 Ni Cu 108.20(5) . .
O2 Ni Cu 42.23(4) . .
N3 Ni Cu 134.21(6) . .
N2 Ni Cu 110.93(6) . .
O1 Ni Cu 42.78(4) . .
Cl2 Ni Cu 61.762(19) . .
O3 Ni Co 43.91(4) . .
O2 Ni Co 48.28(4) . .
N3 Ni Co 114.51(6) . .
N2 Ni Co 113.77(6) . .
O1 Ni Co 45.70(4) . .
Cl2 Ni Co 125.22(2) . .
Cu Ni Co 64.293(9) . .
O3 Co O3 180.00(8) . 5_656
O3 Co O1 93.67(6) . 5_656
O3 Co O1 86.33(6) 5_656 5_656
O3 Co O1 86.33(6) . .
O3 Co O1 93.67(6) 5_656 .
O1 Co O1 180.0 5_656 .
O3 Co O2 79.53(6) . .
O3 Co O2 100.47(6) 5_656 .
O1 Co O2 110.88(6) 5_656 .
O1 Co O2 69.12(6) . .
O3 Co O2 100.47(6) . 5_656
O3 Co O2 79.53(6) 5_656 5_656
O1 Co O2 69.12(6) 5_656 5_656
O1 Co O2 110.88(6) . 5_656
O2 Co O2 180.00(9) . 5_656
O3 Co Ni 43.21(5) . .
O3 Co Ni 136.79(5) 5_656 .
O1 Co Ni 126.27(5) 5_656 .
O1 Co Ni 53.73(5) . .
O2 Co Ni 45.46(4) . .
O2 Co Ni 134.54(4) 5_656 .
O3 Co Ni 136.79(5) . 5_656
O3 Co Ni 43.21(5) 5_656 5_656
O1 Co Ni 53.73(5) 5_656 5_656
O1 Co Ni 126.27(5) . 5_656
O2 Co Ni 134.54(4) . 5_656
O2 Co Ni 45.46(4) 5_656 5_656
Ni Co Ni 180.0 . 5_656
O2 Cu O1 76.08(6) . .
O2 Cu N1 161.36(8) . .
O1 Cu N1 85.57(8) . .
O2 Cu Cl1 100.21(5) . .
O1 Cu Cl1 167.74(5) . .
N1 Cu Cl1 97.07(6) . .
O2 Cu Cl2 86.11(5) . .
O1 Cu Cl2 85.37(5) . .
N1 Cu Cl2 95.75(7) . .
Cl1 Cu Cl2 106.20(3) . .
O2 Cu Ni 45.55(5) . .
O1 Cu Ni 54.22(5) . .
N1 Cu Ni 124.14(6) . .
Cl1 Cu Ni 130.79(3) . .
Cl2 Cu Ni 49.894(16) . .
Ni Cl2 Cu 68.344(19) . .

loop_
_geom_bond_atom_site_label_1
_geom_bond_atom_site_label_2
_geom_bond_distance
_geom_bond_site_symmetry_2
C1 N1 1.485(3) .
C1 C2 1.499(4) .
C2 O1 1.414(3) .
C3 N1 1.478(4) .
C4 N1 1.476(4) .
C5 C6 1.486(4) .
C5 N2 1.501(3) .
C6 O2 1.418(3) .
C7 N2 1.449(4) .
C8 N2 1.464(4) .
C91 C10 1.424(5) .
C91 N3 1.515(5) .
C111 N3 1.489(8) .
C121 N3 1.450(5) .
C92 N3 1.413(10) .
C92 C10 1.516(10) .
C112 N3 1.39(3) .
C122 N3 1.585(10) .
C10 O3 1.397(3) .
N1 Cu 2.026(2) .
N2 Ni 2.173(2) .
N3 Ni 2.134(2) .
O1 Cu 1.9874(16) .
O1 Co 2.1074(16) .
O1 Ni 2.3742(17) .
O2 Cu 1.9536(16) .
O2 Ni 2.0751(16) .
O2 Co 2.1727(15) .
O3 Ni 1.9914(16) .
O3 Co 2.0171(15) .
Ni Cl2 2.3903(7) .
Ni Cu 2.9045(5) .
Ni Co 2.9049(4) .
Co O3 2.0171(15) 5_656
Co O1 2.1073(16) 5_656
Co O2 2.1727(15) 5_656
Co Ni 2.9050(4) 5_656
Cu Cl1 2.2439(8) .
Cu Cl2 2.7532(7) .
